data_1525601
loop_
_publ_author_name
'Bae, M.N.'
'Song, M.K.'
'Kim, Y.'

_publ_section_title
;
 Two anhydrous zeolite X crystal structures, Mn28 Cs36 - X and Mn21.5 Rb49
 - X
;
_journal_name_full 'Bulletin of the Korean Chemical Society'
_journal_page_first 1081
_journal_page_last 1088
_journal_volume 22
_journal_year 2001
_chemical_formula_sum 'Al92 Mn21.5 O384 Rb49 Si100'
_chemical_name_systematic 'Mn21.5 Rb49 (Al92 Si100 O384)'
_space_group_IT_number 203
_symmetry_space_group_name_Hall '-F 2uv 2vw 3'
_symmetry_space_group_name_H-M 'F d -3 :2'
_cell_angle_alpha 90
_cell_angle_beta 90
_cell_angle_gamma 90
_cell_formula_units_Z 1
_cell_length_a 24.742
_cell_length_b 24.742
_cell_length_c 24.742
_cell_volume 15146.225
_citation_journal_id_ASTM BKCSDE
_cod_data_source_file Bae_BKCSDE_2001_1023.cif
_cod_data_source_block Al92Mn21.5O384Rb49Si100
_cod_original_cell_volume 15146.23
_cod_database_code 1525601

loop_
_symmetry_equiv_pos_as_xyz
x,y,z
-x+1/4,-y+1/4,z
x,-y+1/4,-z+1/4
-x+1/4,y,-z+1/4
z,x,y
-z+1/4,-x+1/4,y
z,-x+1/4,-y+1/4
-z+1/4,x,-y+1/4
y,z,x
y,-z+1/4,-x+1/4
-y+1/4,z,-x+1/4
-y+1/4,-z+1/4,x
-x,-y,-z
x-1/4,y-1/4,-z
-x,y-1/4,z-1/4
x-1/4,-y,z-1/4
-z,-x,-y
z-1/4,x-1/4,-y
-z,x-1/4,y-1/4
z-1/4,-x,y-1/4
-y,-z,-x
-y,z-1/4,x-1/4
y-1/4,-z,x-1/4
y-1/4,z-1/4,-x
x,y+1/2,z+1/2
-x+1/4,-y+3/4,z+1/2
x,-y+3/4,-z+3/4
-x+1/4,y+1/2,-z+3/4
z,x+1/2,y+1/2
-z+1/4,-x+3/4,y+1/2
z,-x+3/4,-y+3/4
-z+1/4,x+1/2,-y+3/4
y,z+1/2,x+1/2
y,-z+3/4,-x+3/4
-y+1/4,z+1/2,-x+3/4
-y+1/4,-z+3/4,x+1/2
-x,-y+1/2,-z+1/2
x-1/4,y+1/4,-z+1/2
-x,y+1/4,z+1/4
x-1/4,-y+1/2,z+1/4
-z,-x+1/2,-y+1/2
z-1/4,x+1/4,-y+1/2
-z,x+1/4,y+1/4
z-1/4,-x+1/2,y+1/4
-y,-z+1/2,-x+1/2
-y,z+1/4,x+1/4
y-1/4,-z+1/2,x+1/4
y-1/4,z+1/4,-x+1/2
x+1/2,y,z+1/2
-x+3/4,-y+1/4,z+1/2
x+1/2,-y+1/4,-z+3/4
-x+3/4,y,-z+3/4
z+1/2,x,y+1/2
-z+3/4,-x+1/4,y+1/2
z+1/2,-x+1/4,-y+3/4
-z+3/4,x,-y+3/4
y+1/2,z,x+1/2
y+1/2,-z+1/4,-x+3/4
-y+3/4,z,-x+3/4
-y+3/4,-z+1/4,x+1/2
-x+1/2,-y,-z+1/2
x+1/4,y-1/4,-z+1/2
-x+1/2,y-1/4,z+1/4
x+1/4,-y,z+1/4
-z+1/2,-x,-y+1/2
z+1/4,x-1/4,-y+1/2
-z+1/2,x-1/4,y+1/4
z+1/4,-x,y+1/4
-y+1/2,-z,-x+1/2
-y+1/2,z-1/4,x+1/4
y+1/4,-z,x+1/4
y+1/4,z-1/4,-x+1/2
x+1/2,y+1/2,z
-x+3/4,-y+3/4,z
x+1/2,-y+3/4,-z+1/4
-x+3/4,y+1/2,-z+1/4
z+1/2,x+1/2,y
-z+3/4,-x+3/4,y
z+1/2,-x+3/4,-y+1/4
-z+3/4,x+1/2,-y+1/4
y+1/2,z+1/2,x
y+1/2,-z+3/4,-x+1/4
-y+3/4,z+1/2,-x+1/4
-y+3/4,-z+3/4,x
-x+1/2,-y+1/2,-z
x+1/4,y+1/4,-z
-x+1/2,y+1/4,z-1/4
x+1/4,-y+1/2,z-1/4
-z+1/2,-x+1/2,-y
z+1/4,x+1/4,-y
-z+1/2,x+1/4,y-1/4
z+1/4,-x+1/2,y-1/4
-y+1/2,-z+1/2,-x
-y+1/2,z+1/4,x-1/4
y+1/4,-z+1/2,x-1/4
y+1/4,z+1/4,-x

loop_
_atom_site_label
_atom_site_type_symbol
_atom_site_fract_x
_atom_site_fract_y
_atom_site_fract_z
_atom_site_occupancy
_atom_site_U_iso_or_equiv
Al1 Al+3 -0.0544 0.0366 0.1235 0.9583 0.0
Rb3 Rb+1 0.1687 0.1687 0.1687 0.1875 0.0
O1 O-2 0.8894 0.001 0.1047 1 0.0
O3 O-2 -0.0337 0.0688 0.0643 1 0.0
Si1 Si+4 -0.054 0.1225 0.0345 1 0.0
Mn2 Mn+2 0.2054 0.2054 0.2054 0.1875 0.0
Mn1 Mn+2 0 0 0 0.7187 0.0
O4 O-2 -0.0667 0.0844 0.1718 1 0.0
Mn3 Mn+2 0.0609 0.0609 0.0609 0.125 0.0
O2 O-2 -0.0064 -0.0053 0.1459 1 0.0
Si2 Si+4 -0.0544 0.0366 0.1235 0.0417 0.0
Rb1 Rb+1 0.0963 0.0963 0.0963 0.1562 0.0
Rb4 Rb+1 0.4145 0.125 0.125 0.4167 0.0
Rb2 Rb+1 0.2552 0.2552 0.2552 0.5625 0.0
